data_7007132
loop_
_publ_author_name
'Zhou, Xiao-Ping'
'Li, Dan'
'Wu, Tao'
'Zhang, Xuanjun'

_publ_section_title
;
 Syntheses of supramolecular CuCN complexes by decomposing CuSCN: a
 general route to CuCN coordination polymers?
;
_journal_issue 20
_journal_name_full 'Dalton transactions (Cambridge, England : 2003)'
_journal_page_first 2435
_journal_page_last 2443
_journal_paper_doi 10.1039/b517969f
_journal_year 2006
_chemical_formula_sum 'C20 H12 Cu2 N8'
_chemical_formula_weight 491.46
_chemical_name_systematic
;
?
;
_space_group_IT_number 15
_symmetry_cell_setting monoclinic
_symmetry_space_group_name_Hall '-C 2yc'
_symmetry_space_group_name_H-M 'C 1 2/c 1'
_atom_sites_solution_hydrogens geom
_atom_sites_solution_primary direct
_atom_sites_solution_secondary difmap
_audit_creation_method SHELXL-97
_cell_angle_alpha 90.00
_cell_angle_beta 95.956(2)
_cell_angle_gamma 90.00
_cell_formula_units_Z 4
_cell_length_a 8.6163(8)
_cell_length_b 15.7573(14)
_cell_length_c 14.2116(14)
_cell_measurement_reflns_used 1107
_cell_measurement_temperature 293(2)
_cell_measurement_theta_max 21.7
_cell_measurement_theta_min 2.6
_cell_volume 1919.1(3)
_computing_cell_refinement 'Bruker SMART'
_computing_data_collection 'Bruker SMART'
_computing_data_reduction 'Bruker SAINT'
_computing_molecular_graphics 'Bruker SHELXTL'
_computing_publication_material 'Bruker SHELXTL'
_computing_structure_refinement 'SHELXL-97 (Sheldrick, 1997)'
_computing_structure_solution 'SHELXS-97 (Sheldrick, 1990)'
_diffrn_ambient_temperature 293(2)
_diffrn_measured_fraction_theta_full 0.999
_diffrn_measured_fraction_theta_max 0.999
_diffrn_measurement_device_type 'CCD area detector'
_diffrn_measurement_method 'phi and omega scans'
_diffrn_radiation_monochromator graphite
_diffrn_radiation_source 'fine-focus sealed tube'
_diffrn_radiation_type MoK\a
_diffrn_radiation_wavelength 0.71073
_diffrn_reflns_av_R_equivalents 0.0252
_diffrn_reflns_av_sigmaI/netI 0.0296
_diffrn_reflns_limit_h_max 10
_diffrn_reflns_limit_h_min -6
_diffrn_reflns_limit_k_max 18
_diffrn_reflns_limit_k_min -18
_diffrn_reflns_limit_l_max 16
_diffrn_reflns_limit_l_min -16
_diffrn_reflns_number 4983
_diffrn_reflns_theta_full 25.00
_diffrn_reflns_theta_max 25.00
_diffrn_reflns_theta_min 2.59
_exptl_absorpt_coefficient_mu 2.242
_exptl_absorpt_correction_T_max 0.6384
_exptl_absorpt_correction_T_min 0.5828
_exptl_absorpt_correction_type multi-scan
_exptl_absorpt_process_details 'SADABS (Sheldrick, 1996)'
_exptl_crystal_colour black
_exptl_crystal_density_diffrn 1.701
_exptl_crystal_density_meas 0
_exptl_crystal_density_method 'not measured'
_exptl_crystal_description block
_exptl_crystal_F_000 984
_exptl_crystal_size_max 0.27
_exptl_crystal_size_mid 0.24
_exptl_crystal_size_min 0.22
_refine_diff_density_max 1.892
_refine_diff_density_min -1.661
_refine_diff_density_rms 0.115
_refine_ls_extinction_method none
_refine_ls_goodness_of_fit_ref 1.047
_refine_ls_hydrogen_treatment constr
_refine_ls_matrix_type full
_refine_ls_number_parameters 138
_refine_ls_number_reflns 1700
_refine_ls_number_restraints 0
_refine_ls_restrained_S_all 1.047
_refine_ls_R_factor_all 0.1182
_refine_ls_R_factor_gt 0.0989
_refine_ls_shift/su_max 0.000
_refine_ls_shift/su_mean 0.000
_refine_ls_structure_factor_coef Fsqd
_refine_ls_weighting_details 'calc w=1/[\s^2^(Fo^2^)+(0.0712P)^2^+32.4587P] where P=(Fo^2^+2Fc^2^)/3'
_refine_ls_weighting_scheme calc
_refine_ls_wR_factor_gt 0.2152
_refine_ls_wR_factor_ref 0.2289
_reflns_number_gt 1356
_reflns_number_total 1700
_reflns_threshold_expression >2sigma(I)
_cod_data_source_file b517969f.txt
_cod_data_source_block 1204cm
_cod_depositor_comments
;
The following automatic conversions were performed:
'_symmetry_cell_setting' value 'Monoclinic' changed to 'monoclinic'
according to '/home/saulius/struct/CIF-dictionaries/cif_core.dic'
dictionary named 'cif_core.dic' version 2.4.1 from
2010-06-29.

'_exptl_absorpt_correction_type' value 'Multi-scan' changed
to 'multi-scan' according to
'/home/saulius/struct/CIF-dictionaries/cif_core.dic' dictionary named
'cif_core.dic' version 2.4.1 from 2010-06-29.

Automatic conversion script
Id: cif_fix_enum 1527 2010-12-29 10:47:43Z saulius 
;
_cod_original_sg_symbol_H-M C2/c
_cod_database_code 7007132

loop_
_symmetry_equiv_pos_as_xyz
'x, y, z'
'-x, y, -z+1/2'
'x+1/2, y+1/2, z'
'-x+1/2, y+1/2, -z+1/2'
'-x, -y, -z'
'x, -y, z-1/2'
'-x+1/2, -y+1/2, -z'
'x+1/2, -y+1/2, z-1/2'

loop_
_atom_site_label
_atom_site_type_symbol
_atom_site_fract_x
_atom_site_fract_y
_atom_site_fract_z
_atom_site_U_iso_or_equiv
_atom_site_adp_type
_atom_site_occupancy
_atom_site_symmetry_multiplicity
_atom_site_calc_flag
_atom_site_refinement_flags
_atom_site_disorder_assembly
_atom_site_disorder_group
Cu1 Cu 0.71125(16) 0.36553(10) 0.88330(11) 0.1006(8) Uani 1 1 d . . .
N1 N 0.7661(7) 0.4930(4) 0.9387(4) 0.0478(15) Uani 1 1 d . . .
N2 N 0.9170(7) 0.4062(4) 0.8111(4) 0.0411(14) Uani 1 1 d . . .
N3 N 1.0000 0.5368(5) 0.7500 0.048(2) Uani 1 2 d S . .
N4 N 1.1214(10) 0.2335(5) 0.7186(7) 0.075(2) Uani 0.50 1 d P A 1
N5 N 0.5476(9) 0.3719(5) 0.7812(6) 0.061(2) Uani 0.50 1 d P . 3
N6 N 0.7406(10) 0.2784(5) 0.9760(6) 0.063(2) Uani 0.50 1 d P . 5
C1 C 0.7104(9) 0.5325(6) 1.0118(6) 0.058(2) Uani 1 1 d . . .
H1 H 0.6389 0.5035 1.0446 0.069 Uiso 1 1 calc R . .
C2 C 0.7523(11) 0.6131(6) 1.0412(7) 0.064(2) Uani 1 1 d . . .
H2 H 0.7092 0.6381 1.0918 0.077 Uiso 1 1 calc R . .
C3 C 0.8581(11) 0.6552(6) 0.9946(7) 0.065(2) Uani 1 1 d . . .
H3 H 0.8923 0.7087 1.0150 0.078 Uiso 1 1 calc R . .
C4 C 0.9155(9) 0.6183(5) 0.9164(6) 0.054(2) Uani 1 1 d . . .
H4 H 0.9839 0.6475 0.8816 0.065 Uiso 1 1 calc R . .
C5 C 0.8674(8) 0.5365(5) 0.8922(5) 0.0444(17) Uani 1 1 d . . .
C6 C 0.9316(8) 0.4914(4) 0.8134(5) 0.0415(16) Uani 1 1 d . . .
C7 C 1.0000 0.3676(6) 0.7500 0.041(2) Uani 1 2 d S . .
C8 C 1.0000 0.2725(6) 0.7500 0.045(2) Uani 1 2 d S . .
C9 C 1.1214(10) 0.2335(5) 0.7186(7) 0.075(2) Uani 0.50 1 d P A 2
H9 H 1.2036 0.2636 0.6971 0.090 Uiso 0.50 1 calc PR A 2
C10 C 1.1188(15) 0.1465(7) 0.7199(9) 0.095(4) Uani 1 1 d . . .
H10 H 1.2022 0.1170 0.6991 0.115 Uiso 1 1 calc R A 1
C11 C 1.0000 0.1026(9) 0.7500 0.097(6) Uani 1 2 d S . .
H11 H 1.0000 0.0436 0.7500 0.116 Uiso 1 2 calc SR . .
C12 C 0.5476(9) 0.3719(5) 0.7812(6) 0.061(2) Uani 0.50 1 d P . 4
C13 C 0.7406(10) 0.2784(5) 0.9760(6) 0.063(2) Uani 0.50 1 d P . 6

loop_
_atom_site_aniso_label
_atom_site_aniso_U_11
_atom_site_aniso_U_22
_atom_site_aniso_U_33
_atom_site_aniso_U_23
_atom_site_aniso_U_13
_atom_site_aniso_U_12
Cu1 0.0774(10) 0.1053(12) 0.1110(12) 0.0629(9) -0.0286(8) -0.0366(8)
N1 0.044(4) 0.046(4) 0.052(4) 0.004(3) 0.001(3) -0.002(3)
N2 0.041(3) 0.034(3) 0.048(3) 0.001(3) -0.001(3) -0.003(3)
N3 0.047(5) 0.034(5) 0.062(6) 0.000 0.005(4) 0.000
N4 0.069(6) 0.057(5) 0.102(7) 0.007(5) 0.019(5) 0.008(4)
N5 0.050(5) 0.054(5) 0.078(6) 0.014(4) -0.004(3) -0.006(3)
N6 0.065(5) 0.056(5) 0.065(5) 0.018(4) -0.007(4) -0.020(4)
C1 0.047(5) 0.079(6) 0.048(5) 0.002(4) 0.007(4) 0.002(4)
C2 0.060(5) 0.072(6) 0.059(5) -0.020(5) 0.003(4) 0.011(5)
C3 0.057(5) 0.058(5) 0.081(6) -0.022(5) 0.007(5) 0.005(4)
C4 0.047(4) 0.045(5) 0.072(6) -0.006(4) 0.013(4) 0.000(3)
C5 0.040(4) 0.039(4) 0.054(4) 0.000(3) 0.003(3) 0.004(3)
C6 0.035(4) 0.039(4) 0.050(4) 0.000(3) -0.001(3) -0.002(3)
C7 0.040(5) 0.035(5) 0.046(6) 0.000 -0.005(5) 0.000
C8 0.053(6) 0.034(5) 0.046(6) 0.000 -0.004(5) 0.000
C9 0.069(6) 0.057(5) 0.102(7) 0.007(5) 0.019(5) 0.008(4)
C10 0.105(9) 0.074(8) 0.108(9) -0.007(7) 0.012(7) 0.045(7)
C11 0.143(17) 0.030(7) 0.108(13) 0.000 -0.029(12) 0.000
C12 0.050(5) 0.054(5) 0.078(6) 0.014(4) -0.004(3) -0.006(3)
C13 0.065(5) 0.056(5) 0.065(5) 0.018(4) -0.007(4) -0.020(4)

loop_
_atom_type_symbol
_atom_type_description
_atom_type_scat_dispersion_real
_atom_type_scat_dispersion_imag
_atom_type_scat_source
C C 0.0033 0.0016 'International Tables Vol C Tables 4.2.6.8 and 6.1.1.4'
H H 0.0000 0.0000 'International Tables Vol C Tables 4.2.6.8 and 6.1.1.4'
N N 0.0061 0.0033 'International Tables Vol C Tables 4.2.6.8 and 6.1.1.4'
Cu Cu 0.3201 1.2651 'International Tables Vol C Tables 4.2.6.8 and 6.1.1.4'

loop_
_geom_angle_atom_site_label_1
_geom_angle_atom_site_label_2
_geom_angle_atom_site_label_3
_geom_angle
_geom_angle_site_symmetry_1
_geom_angle_site_symmetry_3
_geom_angle_publ_flag
N6 Cu1 N5 126.6(3) . . ?
N6 Cu1 N1 113.9(3) . . ?
N5 Cu1 N1 109.8(3) . . ?
N6 Cu1 N2 118.1(3) . . ?
N5 Cu1 N2 101.2(3) . . ?
N1 Cu1 N2 75.5(2) . . ?
C5 N1 C1 116.6(7) . . ?
C5 N1 Cu1 114.8(5) . . ?
C1 N1 Cu1 128.5(6) . . ?
C7 N2 C6 114.6(7) . . ?
C7 N2 Cu1 132.5(5) . . ?
C6 N2 Cu1 110.6(5) . . ?
C6 N3 C6 115.1(9) . 2_756 ?
C8 N4 C10 116.3(9) . . ?
N5 N5 Cu1 176.6(6) 2_656 . ?
N6 N6 Cu1 173.4(12) 7_657 . ?
N1 C1 C2 124.1(8) . . ?
N1 C1 H1 117.9 . . ?
C2 C1 H1 117.9 . . ?
C3 C2 C1 118.2(8) . . ?
C3 C2 H2 120.9 . . ?
C1 C2 H2 120.9 . . ?
C2 C3 C4 120.0(8) . . ?
C2 C3 H3 120.0 . . ?
C4 C3 H3 120.0 . . ?
C5 C4 C3 117.7(8) . . ?
C5 C4 H4 121.2 . . ?
C3 C4 H4 121.2 . . ?
N1 C5 C4 123.2(7) . . ?
N1 C5 C6 116.2(6) . . ?
C4 C5 C6 120.6(7) . . ?
N3 C6 N2 124.4(7) . . ?
N3 C6 C5 118.6(6) . . ?
N2 C6 C5 117.1(6) . . ?
N2 C7 N2 125.5(9) . 2_756 ?
N2 C7 C8 117.2(4) . . ?
N2 C7 C8 117.2(4) 2_756 . ?
C9 C8 N4 0.0(8) 2_756 2_756 ?
C9 C8 N4 125.0(11) 2_756 . ?
N4 C8 N4 125.0(11) 2_756 . ?
C9 C8 C7 117.5(5) 2_756 . ?
N4 C8 C7 117.5(5) 2_756 . ?
N4 C8 C7 117.5(5) . . ?
C11 C10 N4 122.3(11) . . ?
C11 C10 H10 118.9 . . ?
N4 C10 H10 118.9 . . ?
C10 C11 C10 117.9(14) . 2_756 ?
C10 C11 H11 121.1 . . ?
C10 C11 H11 121.1 2_756 . ?

loop_
_geom_bond_atom_site_label_1
_geom_bond_atom_site_label_2
_geom_bond_distance
_geom_bond_site_symmetry_2
_geom_bond_publ_flag
Cu1 N6 1.902(7) . ?
Cu1 N5 1.919(8) . ?
Cu1 N1 2.191(7) . ?
Cu1 N2 2.232(6) . ?
N1 C5 1.337(10) . ?
N1 C1 1.342(10) . ?
N2 C7 1.329(7) . ?
N2 C6 1.347(9) . ?
N3 C6 1.335(8) . ?
N3 C6 1.335(8) 2_756 ?
N4 C8 1.329(9) . ?
N4 C10 1.371(14) . ?
N5 N5 1.143(15) 2_656 ?
N6 N6 1.125(14) 7_657 ?
C1 C2 1.374(12) . ?
C1 H1 0.9300 . ?
C2 C3 1.354(13) . ?
C2 H2 0.9300 . ?
C3 C4 1.390(12) . ?
C3 H3 0.9300 . ?
C4 C5 1.386(10) . ?
C4 H4 0.9300 . ?
C5 C6 1.482(10) . ?
C7 N2 1.329(7) 2_756 ?
C7 C8 1.499(13) . ?
C8 C9 1.329(10) 2_756 ?
C8 N4 1.329(10) 2_756 ?
C10 C11 1.343(15) . ?
C10 H10 0.9300 . ?
C11 C10 1.343(15) 2_756 ?
C11 H11 0.9300 . ?

loop_
_geom_torsion_atom_site_label_1
_geom_torsion_atom_site_label_2
_geom_torsion_atom_site_label_3
_geom_torsion_atom_site_label_4
_geom_torsion
_geom_torsion_site_symmetry_1
_geom_torsion_site_symmetry_2
_geom_torsion_site_symmetry_3
_geom_torsion_site_symmetry_4
_geom_torsion_publ_flag
N6 Cu1 N1 C5 126.7(6) . . . . ?
N5 Cu1 N1 C5 -84.8(6) . . . . ?
N2 Cu1 N1 C5 12.0(5) . . . . ?
N6 Cu1 N1 C1 -54.0(7) . . . . ?
N5 Cu1 N1 C1 94.4(7) . . . . ?
N2 Cu1 N1 C1 -168.7(7) . . . . ?
N6 Cu1 N2 C7 68.6(6) . . . . ?
N5 Cu1 N2 C7 -74.0(6) . . . . ?
N1 Cu1 N2 C7 178.2(6) . . . . ?
N6 Cu1 N2 C6 -130.1(5) . . . . ?
N5 Cu1 N2 C6 87.3(5) . . . . ?
N1 Cu1 N2 C6 -20.4(5) . . . . ?
N6 Cu1 N5 N5 -57(17) . . . 2_656 ?
N1 Cu1 N5 N5 160(17) . . . 2_656 ?
N2 Cu1 N5 N5 81(17) . . . 2_656 ?
N5 Cu1 N6 N6 61(9) . . . 7_657 ?
N1 Cu1 N6 N6 -156(9) . . . 7_657 ?
N2 Cu1 N6 N6 -71(9) . . . 7_657 ?
C5 N1 C1 C2 -0.7(12) . . . . ?
Cu1 N1 C1 C2 -180.0(6) . . . . ?
N1 C1 C2 C3 -0.9(14) . . . . ?
C1 C2 C3 C4 3.1(14) . . . . ?
C2 C3 C4 C5 -3.5(13) . . . . ?
C1 N1 C5 C4 0.2(11) . . . . ?
Cu1 N1 C5 C4 179.6(6) . . . . ?
C1 N1 C5 C6 178.3(6) . . . . ?
Cu1 N1 C5 C6 -2.3(8) . . . . ?
C3 C4 C5 N1 1.9(12) . . . . ?
C3 C4 C5 C6 -176.2(7) . . . . ?
C6 N3 C6 N2 -6.0(5) 2_756 . . . ?
C6 N3 C6 C5 173.7(7) 2_756 . . . ?
C7 N2 C6 N3 11.3(9) . . . . ?
Cu1 N2 C6 N3 -153.7(5) . . . . ?
C7 N2 C6 C5 -168.5(5) . . . . ?
Cu1 N2 C6 C5 26.5(7) . . . . ?
N1 C5 C6 N3 163.1(6) . . . . ?
C4 C5 C6 N3 -18.8(10) . . . . ?
N1 C5 C6 N2 -17.2(10) . . . . ?
C4 C5 C6 N2 161.0(7) . . . . ?
C6 N2 C7 N2 -5.2(4) . . . 2_756 ?
Cu1 N2 C7 N2 155.6(6) . . . 2_756 ?
C6 N2 C7 C8 174.8(4) . . . . ?
Cu1 N2 C7 C8 -24.4(6) . . . . ?
C10 N4 C8 C9 -0.3(8) . . . 2_756 ?
C10 N4 C8 N4 -0.3(8) . . . 2_756 ?
C10 N4 C8 C7 179.7(8) . . . . ?
N2 C7 C8 C9 24.9(6) . . . 2_756 ?
N2 C7 C8 C9 -155.1(6) 2_756 . . 2_756 ?
N2 C7 C8 N4 24.9(6) . . . 2_756 ?
N2 C7 C8 N4 -155.1(6) 2_756 . . 2_756 ?
N2 C7 C8 N4 -155.1(6) . . . . ?
N2 C7 C8 N4 24.9(6) 2_756 . . . ?
C8 N4 C10 C11 0.7(16) . . . . ?
N4 C10 C11 C10 -0.3(9) . . . 2_756 ?
